data_4304930
loop_
_publ_author_name
'Hyui Sul Lee'
'Sven-Oliver Hauber'
'Denis Vindu\<s'
'Mark Niemeyer'

_publ_contact_author_address
;
Institut f\"ur Anorganische und Analytische Chemie
Johannes Gutenberg-Universit\"at Mainz
Duesbergweg 10-14
D-55099 Mainz
Germany
;
_publ_contact_author_email niemeyer@uni-mainz.de
_publ_contact_author_name 'Mark Niemeyer'
_publ_section_title
;
Isostructural Potassium and Thallium Salts of Sterically Crowded Triazenes:
A Structural and Computational Study
;
_journal_name_full 'Inorganic Chemistry'
_journal_page_first 4401
_journal_page_last 4412
_journal_paper_doi 10.1021/ic800029z
_journal_volume 47
_journal_year 2008
_chemical_formula_sum 'C45 H52 K N3'
_chemical_formula_weight 674.00
_chemical_melting_point '178-214 deg.C (dec.)'
_chemical_name_systematic
;
((1-(2',4',6'-triisopropylbiphenyl-2))
(3-(2,4,6,2'',4'',6''-hexamethyl-1,1':3';1''-terphenyl-2'))
(triazenido-N,N'))lithium
;
_space_group_IT_number 2
_symmetry_cell_setting triclinic
_symmetry_space_group_name_Hall '-P 1'
_symmetry_space_group_name_H-M 'P -1'
_atom_sites_solution_hydrogens geom
_atom_sites_solution_primary direct
_atom_sites_solution_secondary difmap
_audit_creation_method SHELXL-97
_cell_angle_alpha 74.59(2)
_cell_angle_beta 74.69(2)
_cell_angle_gamma 73.39(2)
_cell_formula_units_Z 2
_cell_length_a 9.836(2)
_cell_length_b 12.026(3)
_cell_length_c 18.132(4)
_cell_measurement_temperature 173(2)
_cell_volume 1939.9(8)
_computing_structure_refinement 'SHELXL-97 (Sheldrick, 1997)'
_computing_structure_solution 'SHELXS-97 (Sheldrick, 1990)'
_diffrn_ambient_temperature 173(2)
_diffrn_measured_fraction_theta_full 0.999
_diffrn_measured_fraction_theta_max 0.999
_diffrn_measurement_device_type 'Siemens P3'
_diffrn_radiation_monochromator graphite
_diffrn_radiation_source 'fine-focus sealed tube'
_diffrn_radiation_type MoK\a
_diffrn_radiation_wavelength 0.71073
_diffrn_reflns_av_R_equivalents 0.0290
_diffrn_reflns_av_sigmaI/netI 0.0236
_diffrn_reflns_limit_h_max 12
_diffrn_reflns_limit_h_min -12
_diffrn_reflns_limit_k_max 15
_diffrn_reflns_limit_k_min -14
_diffrn_reflns_limit_l_max 23
_diffrn_reflns_limit_l_min -22
_diffrn_reflns_number 8984
_diffrn_reflns_theta_full 27.00
_diffrn_reflns_theta_max 27.00
_diffrn_reflns_theta_min 1.81
_diffrn_standards_decay_% <0.5%
_diffrn_standards_interval_count 298
_diffrn_standards_number 2
_exptl_absorpt_coefficient_mu 0.171
_exptl_absorpt_correction_type none
_exptl_crystal_colour yellow
_exptl_crystal_density_diffrn 1.154
_exptl_crystal_density_method 'not measured'
_exptl_crystal_description block
_exptl_crystal_F_000 724
_exptl_crystal_size_max 1.00
_exptl_crystal_size_mid 0.45
_exptl_crystal_size_min 0.40
_refine_diff_density_max 0.588
_refine_diff_density_min -0.631
_refine_diff_density_rms 0.049
_refine_ls_extinction_method none
_refine_ls_goodness_of_fit_ref 1.047
_refine_ls_hydrogen_treatment refU
_refine_ls_matrix_type full
_refine_ls_number_parameters 467
_refine_ls_number_reflns 8478
_refine_ls_number_restraints 4
_refine_ls_restrained_S_all 1.058
_refine_ls_R_factor_all 0.0687
_refine_ls_R_factor_gt 0.0544
_refine_ls_shift/su_max 0.000
_refine_ls_shift/su_mean 0.000
_refine_ls_structure_factor_coef Fsqd
_refine_ls_weighting_details 'calc w=1/[\s^2^(Fo^2^)+(0.0719P)^2^+1.0601P] where P=(Fo^2^+2Fc^2^)/3'
_refine_ls_weighting_scheme calc
_refine_ls_wR_factor_gt 0.1392
_refine_ls_wR_factor_ref 0.1515
_reflns_number_gt 6894
_reflns_number_total 8478
_reflns_threshold_expression >2sigma(I)
_cod_data_source_file ic800029z-file003_3.cif
_cod_data_source_block 2c
_cod_database_code 4304930

loop_
_symmetry_equiv_pos_as_xyz
'x, y, z'
'-x, -y, -z'

loop_
_atom_site_label
_atom_site_type_symbol
_atom_site_fract_x
_atom_site_fract_y
_atom_site_fract_z
_atom_site_U_iso_or_equiv
_atom_site_adp_type
_atom_site_occupancy
_atom_site_symmetry_multiplicity
_atom_site_calc_flag
_atom_site_refinement_flags
_atom_site_disorder_assembly
_atom_site_disorder_group
K K 0.68518(5) 0.74031(4) 0.25837(3) 0.04058(13) Uani 1 1 d . . .
N1 N 0.96484(16) 0.71872(13) 0.17516(9) 0.0311(3) Uani 1 1 d . . .
N2 N 0.99817(16) 0.80140(12) 0.19679(8) 0.0277(3) Uani 1 1 d . . .
N3 N 0.87990(16) 0.87037(13) 0.22909(9) 0.0284(3) Uani 1 1 d . . .
C11 C 1.0837(2) 0.63555(15) 0.14305(10) 0.0315(4) Uani 1 1 d . . .
C12 C 1.0637(2) 0.51842(16) 0.16318(11) 0.0370(4) Uani 1 1 d . . .
C13 C 1.1681(3) 0.42826(18) 0.13195(13) 0.0485(5) Uani 1 1 d . . .
H13A H 1.1534 0.3500 0.1456 0.0503(19) Uiso 1 1 calc R . .
C14 C 1.2930(3) 0.45222(19) 0.08125(14) 0.0538(6) Uani 1 1 d . . .
H14A H 1.3653 0.3903 0.0608 0.0503(19) Uiso 1 1 calc R . .
C15 C 1.3127(2) 0.56663(19) 0.06033(13) 0.0469(5) Uani 1 1 d . . .
H15A H 1.3989 0.5821 0.0251 0.0503(19) Uiso 1 1 calc R . .
C16 C 1.2097(2) 0.66018(16) 0.08942(11) 0.0342(4) Uani 1 1 d . . .
C21 C 0.9291(2) 0.49415(15) 0.21942(11) 0.0370(4) Uani 1 1 d . . .
C22 C 0.8097(3) 0.49206(17) 0.19258(13) 0.0432(5) Uani 1 1 d . . .
C23 C 0.6836(3) 0.47318(18) 0.24658(14) 0.0490(5) Uani 1 1 d . . .
H23A H 0.6020 0.4723 0.2282 0.0503(19) Uiso 1 1 calc R . .
C24 C 0.6743(3) 0.45565(18) 0.32625(15) 0.0515(6) Uani 1 1 d . . .
C25 C 0.7935(3) 0.45797(18) 0.35205(13) 0.0482(5) Uani 1 1 d . . .
H25A H 0.7877 0.4470 0.4066 0.0503(19) Uiso 1 1 calc R . .
C26 C 0.9219(2) 0.47586(17) 0.30061(12) 0.0421(5) Uani 1 1 d . . .
C31 C 0.90366(18) 0.96296(14) 0.25364(10) 0.0261(3) Uani 1 1 d . . .
C32 C 0.78695(18) 1.01779(15) 0.30659(10) 0.0277(3) Uani 1 1 d . . .
C33 C 0.8000(2) 1.11342(17) 0.33177(12) 0.0354(4) Uani 1 1 d . . .
H33A H 0.7219 1.1497 0.3678 0.0503(19) Uiso 1 1 calc R . .
C34 C 0.9238(2) 1.15666(17) 0.30554(13) 0.0404(5) Uani 1 1 d . . .
H34A H 0.9310 1.2220 0.3232 0.0503(19) Uiso 1 1 calc R . .
C35 C 1.0377(2) 1.10314(17) 0.25298(12) 0.0374(4) Uani 1 1 d . . .
H35A H 1.1230 1.1328 0.2343 0.0503(19) Uiso 1 1 calc R . .
C36 C 1.02895(19) 1.00741(16) 0.22737(11) 0.0318(4) Uani 1 1 d . . .
H36A H 1.1084 0.9715 0.1917 0.0503(19) Uiso 1 1 calc R . .
C41 C 0.65195(19) 0.97156(16) 0.33457(11) 0.0308(4) Uani 1 1 d . . .
C42 C 0.5404(2) 1.01570(18) 0.29196(13) 0.0374(4) Uani 1 1 d . . .
C43 C 0.4196(2) 0.9666(2) 0.31677(16) 0.0512(6) Uani 1 1 d . . .
H43A H 0.3443 0.9962 0.2880 0.0503(19) Uiso 1 1 calc R . .
C44 C 0.4056(2) 0.8761(2) 0.38212(18) 0.0598(7) Uani 1 1 d D B .
C45 C 0.5158(2) 0.8354(2) 0.42355(15) 0.0520(6) Uani 1 1 d . . .
H45A H 0.5073 0.7737 0.4686 0.0503(19) Uiso 1 1 calc R . .
C46 C 0.6393(2) 0.88137(17) 0.40172(12) 0.0387(4) Uani 1 1 d . . .
C51 C 1.23068(19) 0.78408(16) 0.05787(11) 0.0331(4) Uani 1 1 d . . .
C52 C 1.1743(2) 0.85226(17) -0.00761(11) 0.0353(4) Uani 1 1 d . . .
C53 C 1.1893(2) 0.96907(18) -0.03564(12) 0.0396(4) Uani 1 1 d . . .
H53A H 1.1481 1.0160 -0.0790 0.0503(19) Uiso 1 1 calc R . .
C54 C 1.2627(2) 1.01797(18) -0.00167(13) 0.0415(5) Uani 1 1 d . . .
C55 C 1.3226(2) 0.9476(2) 0.06099(13) 0.0423(5) Uani 1 1 d . . .
H55A H 1.3760 0.9793 0.0837 0.0503(19) Uiso 1 1 calc R . .
C56 C 1.3074(2) 0.83157(19) 0.09185(12) 0.0386(4) Uani 1 1 d . . .
C221 C 0.8141(3) 0.5126(2) 0.10604(14) 0.0561(6) Uani 1 1 d . . .
H22A H 0.8372 0.5894 0.0798 0.0891(19) Uiso 1 1 calc R . .
H22B H 0.7194 0.5123 0.0981 0.0891(19) Uiso 1 1 calc R . .
H22C H 0.8884 0.4494 0.0841 0.0891(19) Uiso 1 1 calc R . .
C241 C 0.5382(3) 0.4303(3) 0.38328(19) 0.0741(9) Uani 1 1 d . . .
H24A H 0.5208 0.4680 0.4277 0.0891(19) Uiso 1 1 calc R . .
H24B H 0.5501 0.3445 0.4019 0.0891(19) Uiso 1 1 calc R . .
H24C H 0.4557 0.4621 0.3571 0.0891(19) Uiso 1 1 calc R . .
C261 C 1.0506(3) 0.4763(2) 0.33005(14) 0.0560(6) Uani 1 1 d . . .
H26A H 1.0258 0.4655 0.3871 0.0891(19) Uiso 1 1 calc R . .
H26B H 1.0784 0.5521 0.3073 0.0891(19) Uiso 1 1 calc R . .
H26C H 1.1317 0.4115 0.3150 0.0891(19) Uiso 1 1 calc R . .
C421 C 0.5505(2) 1.1169(2) 0.22132(13) 0.0432(5) Uani 1 1 d . . .
H42A H 0.6556 1.1146 0.1995 0.046(4) Uiso 1 1 calc R . .
C422 C 0.4847(3) 1.1092(3) 0.15609(15) 0.0593(7) Uani 1 1 d . . .
H42B H 0.5225 1.0298 0.1441 0.0891(19) Uiso 1 1 calc R . .
H42C H 0.5103 1.1686 0.1093 0.0891(19) Uiso 1 1 calc R . .
H42D H 0.3790 1.1242 0.1729 0.0891(19) Uiso 1 1 calc R . .
C423 C 0.4802(4) 1.2362(2) 0.24624(17) 0.0696(8) Uani 1 1 d . . .
H42E H 0.5273 1.2430 0.2857 0.0891(19) Uiso 1 1 calc R . .
H42F H 0.3769 1.2409 0.2683 0.0891(19) Uiso 1 1 calc R . .
H42G H 0.4915 1.3010 0.2007 0.0891(19) Uiso 1 1 calc R . .
C441 C 0.2737(3) 0.8256(3) 0.4095(3) 0.1060(16) Uani 1 1 d D . .
H44J H 0.3091 0.7595 0.4518 0.127 Uiso 0.50 1 calc PR A 1
H44K H 0.2358 0.8652 0.3606 0.127 Uiso 0.50 1 calc PR A 2
C442 C 0.2511(7) 0.7522(6) 0.3617(3) 0.0644(15) Uani 0.50 1 d PD B 1
H44A H 0.1781 0.7079 0.3925 0.097 Uiso 0.50 1 calc PR B 1
H44B H 0.3425 0.6965 0.3461 0.097 Uiso 0.50 1 calc PR B 1
H44C H 0.2177 0.8037 0.3150 0.097 Uiso 0.50 1 calc PR B 1
C443 C 0.1505(3) 0.8924(3) 0.4596(2) 0.0824(11) Uani 1 1 d D B .
H44D H 0.0708 0.8517 0.4763 0.0891(19) Uiso 1 1 calc R . .
H44E H 0.1177 0.9726 0.4301 0.0891(19) Uiso 1 1 calc R . .
H44F H 0.1813 0.8970 0.5057 0.0891(19) Uiso 1 1 calc R . .
C444 C 0.2984(6) 0.7035(3) 0.3962(3) 0.0550(13) Uani 0.50 1 d PD B 2
H44G H 0.2048 0.6848 0.4025 0.082 Uiso 0.50 1 calc PR B 2
H44H H 0.3522 0.6464 0.4343 0.082 Uiso 0.50 1 calc PR B 2
H44I H 0.3544 0.6993 0.3432 0.082 Uiso 0.50 1 calc PR B 2
C461 C 0.7566(2) 0.83222(19) 0.44951(12) 0.0439(5) Uani 1 1 d . . .
H46A H 0.8283 0.8833 0.4286 0.046(4) Uiso 1 1 calc R . .
C462 C 0.8374(4) 0.7068(3) 0.44025(19) 0.0760(9) Uani 1 1 d . . .
H46B H 0.8779 0.7062 0.3848 0.0891(19) Uiso 1 1 calc R . .
H46C H 0.7704 0.6540 0.4608 0.0891(19) Uiso 1 1 calc R . .
H46D H 0.9162 0.6793 0.4692 0.0891(19) Uiso 1 1 calc R . .
C463 C 0.6983(4) 0.8370(3) 0.53581(15) 0.0664(7) Uani 1 1 d . . .
H46E H 0.6470 0.9184 0.5406 0.0891(19) Uiso 1 1 calc R . .
H46F H 0.7791 0.8111 0.5632 0.0891(19) Uiso 1 1 calc R . .
H46G H 0.6313 0.7844 0.5589 0.0891(19) Uiso 1 1 calc R . .
C521 C 1.1002(3) 0.8016(2) -0.04942(13) 0.0465(5) Uani 1 1 d . . .
H52A H 1.0388 0.8664 -0.0801 0.0891(19) Uiso 1 1 calc R . .
H52B H 1.0403 0.7513 -0.0110 0.0891(19) Uiso 1 1 calc R . .
H52C H 1.1734 0.7541 -0.0843 0.0891(19) Uiso 1 1 calc R . .
C541 C 1.2774(3) 1.1448(2) -0.03282(18) 0.0603(7) Uani 1 1 d . . .
H54A H 1.2500 1.1863 0.0106 0.0891(19) Uiso 1 1 calc R . .
H54B H 1.2136 1.1849 -0.0701 0.0891(19) Uiso 1 1 calc R . .
H54C H 1.3780 1.1454 -0.0591 0.0891(19) Uiso 1 1 calc R . .
C561 C 1.3690(3) 0.7599(2) 0.16222(15) 0.0550(6) Uani 1 1 d . . .
H56A H 1.4041 0.8108 0.1835 0.0891(19) Uiso 1 1 calc R . .
H56B H 1.4496 0.6949 0.1470 0.0891(19) Uiso 1 1 calc R . .
H56C H 1.2935 0.7272 0.2021 0.0891(19) Uiso 1 1 calc R . .

loop_
_atom_site_aniso_label
_atom_site_aniso_U_11
_atom_site_aniso_U_22
_atom_site_aniso_U_33
_atom_site_aniso_U_23
_atom_site_aniso_U_13
_atom_site_aniso_U_12
K 0.0351(2) 0.0325(2) 0.0542(3) -0.01487(19) 0.00050(18) -0.01118(17)
N1 0.0314(8) 0.0242(7) 0.0357(8) -0.0098(6) -0.0014(6) -0.0048(6)
N2 0.0291(7) 0.0234(7) 0.0262(7) -0.0039(6) -0.0019(6) -0.0037(6)
N3 0.0270(7) 0.0251(7) 0.0313(7) -0.0088(6) -0.0012(6) -0.0050(6)
C11 0.0347(9) 0.0247(8) 0.0301(9) -0.0063(7) -0.0048(7) -0.0005(7)
C12 0.0451(11) 0.0264(9) 0.0336(9) -0.0069(7) -0.0020(8) -0.0039(8)
C13 0.0633(14) 0.0245(9) 0.0455(12) -0.0080(8) -0.0003(10) -0.0004(9)
C14 0.0590(14) 0.0313(10) 0.0513(13) -0.0128(9) 0.0038(11) 0.0103(10)
C15 0.0422(11) 0.0377(11) 0.0446(12) -0.0083(9) 0.0055(9) 0.0024(9)
C16 0.0335(9) 0.0295(9) 0.0335(9) -0.0067(7) -0.0039(7) -0.0004(7)
C21 0.0497(11) 0.0188(8) 0.0366(10) -0.0058(7) -0.0012(8) -0.0054(7)
C22 0.0609(13) 0.0252(9) 0.0442(11) -0.0084(8) -0.0055(10) -0.0146(9)
C23 0.0586(14) 0.0296(10) 0.0601(14) -0.0082(9) -0.0064(11) -0.0184(9)
C24 0.0611(14) 0.0262(10) 0.0568(14) -0.0046(9) 0.0078(11) -0.0161(9)
C25 0.0674(15) 0.0292(10) 0.0363(11) -0.0029(8) 0.0019(10) -0.0082(10)
C26 0.0556(13) 0.0230(9) 0.0389(11) -0.0046(8) -0.0036(9) -0.0028(8)
C31 0.0272(8) 0.0223(8) 0.0265(8) -0.0028(6) -0.0061(6) -0.0038(6)
C32 0.0267(8) 0.0254(8) 0.0304(9) -0.0060(7) -0.0057(7) -0.0049(6)
C33 0.0340(9) 0.0315(9) 0.0423(10) -0.0159(8) -0.0054(8) -0.0044(7)
C34 0.0410(11) 0.0278(9) 0.0576(13) -0.0145(9) -0.0129(9) -0.0083(8)
C35 0.0315(9) 0.0303(9) 0.0515(12) -0.0042(8) -0.0093(8) -0.0122(7)
C36 0.0282(9) 0.0293(9) 0.0343(9) -0.0041(7) -0.0034(7) -0.0060(7)
C41 0.0267(8) 0.0287(8) 0.0366(9) -0.0156(7) 0.0012(7) -0.0045(7)
C42 0.0278(9) 0.0366(10) 0.0518(12) -0.0251(9) -0.0036(8) -0.0025(7)
C43 0.0280(10) 0.0499(13) 0.0839(17) -0.0369(13) -0.0062(10) -0.0051(9)
C44 0.0298(11) 0.0496(13) 0.102(2) -0.0398(14) 0.0159(12) -0.0160(10)
C45 0.0408(12) 0.0409(11) 0.0657(15) -0.0178(11) 0.0178(11) -0.0159(9)
C46 0.0344(10) 0.0337(10) 0.0422(11) -0.0126(8) 0.0073(8) -0.0085(8)
C51 0.0273(9) 0.0324(9) 0.0322(9) -0.0065(7) 0.0024(7) -0.0035(7)
C52 0.0304(9) 0.0353(10) 0.0337(9) -0.0078(8) 0.0012(7) -0.0043(7)
C53 0.0358(10) 0.0355(10) 0.0376(10) -0.0014(8) -0.0004(8) -0.0050(8)
C54 0.0330(10) 0.0342(10) 0.0490(12) -0.0080(9) 0.0057(8) -0.0086(8)
C55 0.0330(10) 0.0463(11) 0.0486(12) -0.0164(9) 0.0010(9) -0.0130(9)
C56 0.0279(9) 0.0437(11) 0.0390(10) -0.0083(8) -0.0011(8) -0.0058(8)
C221 0.0794(18) 0.0480(13) 0.0476(13) -0.0134(11) -0.0124(12) -0.0225(12)
C241 0.0743(19) 0.0536(15) 0.0767(19) -0.0040(14) 0.0173(15) -0.0263(14)
C261 0.0620(15) 0.0525(14) 0.0443(12) -0.0092(10) -0.0134(11) 0.0023(11)
C421 0.0388(11) 0.0475(12) 0.0475(12) -0.0158(10) -0.0171(9) -0.0034(9)
C422 0.0387(12) 0.0884(19) 0.0588(15) -0.0402(14) -0.0138(11) -0.0005(12)
C423 0.112(2) 0.0410(13) 0.0596(16) -0.0127(12) -0.0414(16) -0.0004(14)
C441 0.0395(14) 0.083(2) 0.201(4) -0.077(3) 0.037(2) -0.0352(15)
C442 0.057(3) 0.077(4) 0.065(4) -0.008(3) -0.010(3) -0.031(3)
C443 0.0444(14) 0.133(3) 0.084(2) -0.053(2) 0.0197(14) -0.0456(17)
C444 0.058(3) 0.067(3) 0.054(3) -0.014(3) -0.009(2) -0.037(3)
C461 0.0471(12) 0.0380(11) 0.0382(11) -0.0013(8) -0.0001(9) -0.0112(9)
C462 0.085(2) 0.0634(17) 0.0701(18) -0.0279(15) -0.0278(16) 0.0217(15)
C463 0.083(2) 0.0670(17) 0.0481(14) -0.0202(13) -0.0001(13) -0.0191(15)
C521 0.0537(13) 0.0455(12) 0.0409(11) -0.0076(9) -0.0114(10) -0.0122(10)
C541 0.0453(13) 0.0387(12) 0.0871(19) -0.0057(12) 0.0016(12) -0.0153(10)
C561 0.0490(13) 0.0652(15) 0.0514(14) -0.0013(11) -0.0191(11) -0.0160(11)

loop_
_atom_type_symbol
_atom_type_description
_atom_type_scat_dispersion_real
_atom_type_scat_dispersion_imag
_atom_type_scat_source
C C 0.0033 0.0016 'International Tables Vol C Tables 4.2.6.8 and 6.1.1.4'
H H 0.0000 0.0000 'International Tables Vol C Tables 4.2.6.8 and 6.1.1.4'
N N 0.0061 0.0033 'International Tables Vol C Tables 4.2.6.8 and 6.1.1.4'
K K 0.2009 0.2494 'International Tables Vol C Tables 4.2.6.8 and 6.1.1.4'

loop_
_geom_angle_atom_site_label_1
_geom_angle_atom_site_label_2
_geom_angle_atom_site_label_3
_geom_angle
_geom_angle_site_symmetry_1
_geom_angle_site_symmetry_3
_geom_angle_publ_flag
N3 K N1 46.80(5) . . ?
N3 K N2 23.65(4) . . ?
N1 K N2 23.76(4) . . ?
N3 K C23 137.40(6) . . ?
N1 K C23 91.64(6) . . ?
N2 K C23 113.84(6) . . ?
N3 K C22 114.33(5) . . ?
N1 K C22 67.69(5) . . ?
N2 K C22 90.75(5) . . ?
C23 K C22 24.52(6) . . ?
N3 K C41 53.36(5) . . ?
N1 K C41 99.93(5) . . ?
N2 K C41 76.23(4) . . ?
C23 K C41 160.33(6) . . ?
C22 K C41 164.01(6) . . ?
N3 K C46 67.87(5) . . ?
N1 K C46 109.33(5) . . ?
N2 K C46 86.77(5) . . ?
C23 K C46 136.16(6) . . ?
C22 K C46 148.31(6) . . ?
C41 K C46 24.34(5) . . ?
N3 K C24 136.83(6) . . ?
N1 K C24 100.84(6) . . ?
N2 K C24 117.60(6) . . ?
C23 K C24 24.14(6) . . ?
C22 K C24 42.96(6) . . ?
C41 K C24 136.49(6) . . ?
C46 K C24 112.16(6) . . ?
N3 K C45 91.80(5) . . ?
N1 K C45 132.64(6) . . ?
N2 K C45 110.79(5) . . ?
C23 K C45 118.95(6) . . ?
C22 K C45 140.14(6) . . ?
C41 K C45 42.34(5) . . ?
C46 K C45 24.16(5) . . ?
C24 K C45 97.37(6) . . ?
N3 K C21 94.99(5) . . ?
N1 K C21 51.58(5) . . ?
N2 K C21 71.76(5) . . ?
C23 K C21 42.60(6) . . ?
C22 K C21 24.22(6) . . ?
C41 K C21 139.79(5) . . ?
C46 K C21 129.07(6) . . ?
C24 K C21 49.66(6) . . ?
C45 K C21 133.37(6) . . ?
N3 K C42 66.34(5) . . ?
N1 K C42 111.30(5) . . ?
N2 K C42 89.81(5) . . ?
C23 K C42 156.23(6) . . ?
C22 K C42 169.01(6) . . ?
C41 K C42 24.30(5) . . ?
C46 K C42 42.67(5) . . ?
C24 K C42 144.18(6) . . ?
C45 K C42 48.95(6) . . ?
C21 K C42 161.09(5) . . ?
N3 K C43 90.18(5) . . ?
N1 K C43 134.79(5) . . ?
N2 K C43 113.69(5) . . ?
C23 K C43 132.42(6) . . ?
C22 K C43 153.51(6) . . ?
C41 K C43 42.21(5) . . ?
C46 K C43 49.04(6) . . ?
C24 K C43 123.52(6) . . ?
C45 K C43 41.40(7) . . ?
C21 K C43 172.95(6) . . ?
C42 K C43 23.89(5) . . ?
N2 N1 C11 115.30(15) . . ?
N2 N1 K 98.63(10) . . ?
C11 N1 K 141.69(12) . . ?
N1 N2 N3 110.09(14) . . ?
N1 N2 K 57.61(9) . . ?
N3 N2 K 54.49(8) . . ?
N2 N3 C31 114.65(14) . . ?
N2 N3 K 101.86(10) . . ?
C31 N3 K 140.57(11) . . ?
N1 C11 C16 126.59(16) . . ?
N1 C11 C12 114.13(16) . . ?
C16 C11 C12 119.04(17) . . ?
C13 C12 C11 120.56(19) . . ?
C13 C12 C21 121.09(18) . . ?
C11 C12 C21 118.34(16) . . ?
C14 C13 C12 120.1(2) . . ?
C13 C14 C15 119.79(19) . . ?
C14 C15 C16 122.0(2) . . ?
C15 C16 C11 118.46(18) . . ?
C15 C16 C51 119.13(17) . . ?
C11 C16 C51 122.22(16) . . ?
C22 C21 C26 119.84(19) . . ?
C22 C21 C12 120.58(18) . . ?
C26 C21 C12 119.6(2) . . ?
C22 C21 K 76.02(11) . . ?
C26 C21 K 80.00(11) . . ?
C12 C21 K 113.22(11) . . ?
C21 C22 C23 119.2(2) . . ?
C21 C22 C221 120.9(2) . . ?
C23 C22 C221 119.9(2) . . ?
C21 C22 K 79.76(11) . . ?
C23 C22 K 77.10(12) . . ?
C221 C22 K 112.18(14) . . ?
C24 C23 C22 121.7(2) . . ?
C24 C23 K 80.28(13) . . ?
C22 C23 K 78.38(12) . . ?
C25 C24 C23 118.4(2) . . ?
C25 C24 C241 121.2(2) . . ?
C23 C24 C241 120.3(3) . . ?
C25 C24 K 79.49(12) . . ?
C23 C24 K 75.58(12) . . ?
C241 C24 K 116.74(16) . . ?
C24 C25 C26 122.0(2) . . ?
C24 C25 K 76.75(13) . . ?
C26 C25 K 79.11(12) . . ?
C25 C26 C21 118.8(2) . . ?
C25 C26 C261 121.1(2) . . ?
C21 C26 C261 120.2(2) . . ?
C25 C26 K 77.17(12) . . ?
C21 C26 K 75.77(11) . . ?
C261 C26 K 117.18(14) . . ?
N3 C31 C36 125.43(16) . . ?
N3 C31 C32 115.72(15) . . ?
C36 C31 C32 118.78(16) . . ?
C33 C32 C31 119.30(16) . . ?
C33 C32 C41 121.47(16) . . ?
C31 C32 C41 119.22(15) . . ?
C34 C33 C32 121.51(18) . . ?
C33 C34 C35 118.96(18) . . ?
C36 C35 C34 121.04(18) . . ?
C35 C36 C31 120.40(17) . . ?
C46 C41 C42 120.14(18) . . ?
C46 C41 C32 119.88(17) . . ?
C42 C41 C32 119.94(17) . . ?
C46 C41 K 78.37(11) . . ?
C42 C41 K 79.34(10) . . ?
C32 C41 K 110.85(10) . . ?
C43 C42 C41 118.8(2) . . ?
C43 C42 C421 120.8(2) . . ?
C41 C42 C421 120.39(17) . . ?
C43 C42 K 78.50(12) . . ?
C41 C42 K 76.35(10) . . ?
C421 C42 K 116.49(12) . . ?
C44 C43 C42 122.2(2) . . ?
C44 C43 K 78.31(13) . . ?
C42 C43 K 77.61(12) . . ?
C45 C44 C43 117.90(18) . . ?
C45 C44 C441 120.2(3) . . ?
C43 C44 C441 121.9(3) . . ?
C45 C44 K 76.68(13) . . ?
C43 C44 K 77.97(13) . . ?
C441 C44 K 116.85(14) . . ?
C44 C45 C46 122.6(2) . . ?
C44 C45 K 79.57(15) . . ?
C46 C45 K 77.77(12) . . ?
C45 C46 C41 118.4(2) . . ?
C45 C46 C461 119.9(2) . . ?
C41 C46 C461 121.67(18) . . ?
C45 C46 K 78.06(13) . . ?
C41 C46 K 77.29(11) . . ?
C461 C46 K 113.74(12) . . ?
C56 C51 C52 119.66(18) . . ?
C56 C51 C16 121.18(18) . . ?
C52 C51 C16 119.16(18) . . ?
C53 C52 C51 119.37(19) . . ?
C53 C52 C521 119.27(19) . . ?
C51 C52 C521 121.35(18) . . ?
C54 C53 C52 121.5(2) . . ?
C55 C54 C53 118.16(19) . . ?
C55 C54 C541 121.2(2) . . ?
C53 C54 C541 120.7(2) . . ?
C54 C55 C56 122.1(2) . . ?
C55 C56 C51 119.08(19) . . ?
C55 C56 C561 120.3(2) . . ?
C51 C56 C561 120.57(19) . . ?
C42 C421 C422 114.2(2) . . ?
C42 C421 C423 110.15(19) . . ?
C422 C421 C423 109.8(2) . . ?
C443 C441 C442 121.5(3) . . ?
C443 C441 C444 129.3(3) . . ?
C442 C441 C444 33.9(3) . . ?
C443 C441 C44 115.01(19) . . ?
C442 C441 C44 118.2(3) . . ?
C444 C441 C44 114.3(3) . . ?
C46 C461 C462 111.4(2) . . ?
C46 C461 C463 112.5(2) . . ?
C462 C461 C463 110.7(2) . . ?

loop_
_geom_bond_atom_site_label_1
_geom_bond_atom_site_label_2
_geom_bond_distance
_geom_bond_site_symmetry_2
_geom_bond_publ_flag
K N3 2.6704(16) . ?
K N1 2.7420(17) . ?
K N2 3.2104(17) . ?
K C23 3.280(2) . ?
K C22 3.296(2) . ?
K C41 3.3217(19) . ?
K C46 3.335(2) . ?
K C24 3.339(2) . ?
K C45 3.339(3) . ?
K C21 3.343(2) . ?
K C42 3.359(2) . ?
K C43 3.370(2) . ?
N1 N2 1.308(2) . ?
N1 C11 1.410(2) . ?
N2 N3 1.316(2) . ?
N3 C31 1.400(2) . ?
C11 C16 1.411(3) . ?
C11 C12 1.415(3) . ?
C12 C13 1.391(3) . ?
C12 C21 1.492(3) . ?
C13 C14 1.379(3) . ?
C14 C15 1.382(3) . ?
C15 C16 1.397(3) . ?
C16 C51 1.500(3) . ?
C21 C22 1.394(3) . ?
C21 C26 1.415(3) . ?
C22 C23 1.397(3) . ?
C22 C221 1.513(3) . ?
C23 C24 1.385(4) . ?
C24 C25 1.382(4) . ?
C24 C241 1.513(3) . ?
C25 C26 1.391(3) . ?
C26 C261 1.500(4) . ?
C31 C36 1.401(2) . ?
C31 C32 1.413(2) . ?
C32 C33 1.393(2) . ?
C32 C41 1.499(2) . ?
C33 C34 1.380(3) . ?
C34 C35 1.388(3) . ?
C35 C36 1.382(3) . ?
C41 C46 1.403(3) . ?
C41 C42 1.407(3) . ?
C42 C43 1.393(3) . ?
C42 C421 1.518(3) . ?
C43 C44 1.386(4) . ?
C44 C45 1.382(4) . ?
C44 C441 1.4990(18) . ?
C45 C46 1.397(3) . ?
C46 C461 1.516(3) . ?
C51 C56 1.398(3) . ?
C51 C52 1.400(3) . ?
C52 C53 1.398(3) . ?
C52 C521 1.506(3) . ?
C53 C54 1.385(3) . ?
C54 C55 1.383(3) . ?
C54 C541 1.514(3) . ?
C55 C56 1.394(3) . ?
C56 C561 1.505(3) . ?
C421 C422 1.524(3) . ?
C421 C423 1.534(3) . ?
C441 C443 1.4799(19) . ?
C441 C442 1.483(2) . ?
C441 C444 1.492(2) . ?
C461 C462 1.521(3) . ?
C461 C463 1.528(3) . ?
